data_7719908
loop_
_publ_author_name
'Ali, Wajid'
'Anwar, Muhammad Usman'
'Bakhshi, Hamed'
'Jabbar, Abdul'
'Rawson, Jeremy Michael'
'Al-Harrasi, Ahmed'
'Pilkington, Melanie'

_publ_section_title
;
 Nickel and Copper Complexes of a New Multidentate Ligand: Synthesis,
 Characterization and Magneto-structural investigations
;
_journal_name_full 'Dalton Transactions'
_journal_paper_doi 10.1039/D5DT02226F
_journal_year 2025
_chemical_formula_sum 'C23 H40 Cl4 N7 Ni3 O19'
_chemical_formula_weight 1036.55
_space_group_crystal_system monoclinic
_space_group_IT_number 4
_space_group_name_Hall 'P 2yb'
_space_group_name_H-M_alt 'P 1 21 1'
_atom_sites_solution_hydrogens mixed
_atom_sites_solution_primary direct
_audit_creation_method
;FinalCif V151 by Daniel Kratzert, Freiburg 2025, 
https://dkratzert.de/finalcif.html
;
_audit_update_record
;
2025-09-16 deposited with the CCDC.	2025-11-20 downloaded from the CCDC.
;
_cell_angle_alpha 90
_cell_angle_beta 91.6600(10)
_cell_angle_gamma 90
_cell_formula_units_Z 2
_cell_length_a 10.4249(2)
_cell_length_b 18.8449(3)
_cell_length_c 10.5394(2)
_cell_measurement_reflns_used 9943
_cell_measurement_temperature 296(2)
_cell_measurement_theta_max 23.3315
_cell_measurement_theta_min 2.789
_cell_measurement_wavelength 0.71073
_cell_volume 2069.66(6)
_computing_molecular_graphics 'shelXle (C.B. Huebschle, rev 1503)'
_computing_structure_refinement 'SHELXL-2019/2 (Sheldrick, 2019)'
_computing_structure_solution 'SHELXT 2018/2 (Sheldrick, 2018)'
_diffrn_ambient_temperature 296(2)
_diffrn_detector CPAD
_diffrn_detector_type 'Bruker PHOTON III'
_diffrn_measured_fraction_theta_full 0.998
_diffrn_measured_fraction_theta_max 0.998
_diffrn_measurement_device 'KAPPA diffractometer'
_diffrn_measurement_device_type 'Bruker D8 QUEST'
_diffrn_measurement_method '\w and \f scans'
_diffrn_radiation_monochromator 'flat graphite'
_diffrn_radiation_type MoK\a
_diffrn_radiation_wavelength 0.71073
_diffrn_reflns_av_R_equivalents 0.0297
_diffrn_reflns_av_unetI/netI 0.0412
_diffrn_reflns_Laue_measured_fraction_full 0.998
_diffrn_reflns_Laue_measured_fraction_max 0.998
_diffrn_reflns_limit_h_max 13
_diffrn_reflns_limit_h_min -13
_diffrn_reflns_limit_k_max 23
_diffrn_reflns_limit_k_min -23
_diffrn_reflns_limit_l_max 13
_diffrn_reflns_limit_l_min -13
_diffrn_reflns_number 24722
_diffrn_reflns_point_group_measured_fraction_full 0.994
_diffrn_reflns_point_group_measured_fraction_max 0.993
_diffrn_reflns_theta_full 25.242
_diffrn_reflns_theta_max 26.382
_diffrn_reflns_theta_min 2.709
_diffrn_source 'sealed tube'
_diffrn_source_current 40.0
_diffrn_source_voltage 50
_exptl_absorpt_coefficient_mu 1.688
_exptl_crystal_colour green
_exptl_crystal_density_diffrn 1.663
_exptl_crystal_description prism
_exptl_crystal_F_000 1062
_exptl_crystal_size_max 0.19
_exptl_crystal_size_mid 0.19
_exptl_crystal_size_min 0.12
_refine_diff_density_max 1.349
_refine_diff_density_min -0.531
_refine_diff_density_rms 0.143
_refine_ls_abs_structure_details
;
 Refined as an inversion twin.
;
_refine_ls_abs_structure_Flack 0.036(18)
_refine_ls_extinction_coef 0.0124(17)
_refine_ls_extinction_expression Fc^*^=kFc[1+0.001xFc^2^\l^3^/sin(2\q)]^-1/4^
_refine_ls_extinction_method 'SHELXL-2019/2 (Sheldrick 2019)'
_refine_ls_goodness_of_fit_ref 1.070
_refine_ls_hydrogen_treatment mixed
_refine_ls_matrix_type full
_refine_ls_number_parameters 574
_refine_ls_number_reflns 8391
_refine_ls_number_restraints 32
_refine_ls_restrained_S_all 1.077
_refine_ls_R_factor_all 0.0501
_refine_ls_R_factor_gt 0.0427
_refine_ls_shift/su_max 0.006
_refine_ls_shift/su_mean 0.000
_refine_ls_structure_factor_coef Fsqd
_refine_ls_weighting_details 'w=1/[\s^2^(Fo^2^)+(0.0867P)^2^+0.2190P] where P=(Fo^2^+2Fc^2^)/3'
_refine_ls_weighting_scheme calc
_refine_ls_wR_factor_gt 0.1177
_refine_ls_wR_factor_ref 0.1274
_reflns_Friedel_coverage 0.929
_reflns_Friedel_fraction_full 0.990
_reflns_Friedel_fraction_max 0.987
_reflns_number_gt 7594
_reflns_number_total 8391
_reflns_threshold_expression 'I > 2\s(I)'
_cod_data_source_file d5dt02226f2.cif
_cod_data_source_block W_236_R2_0m_a
_cod_original_sg_symbol_H-M 'P 21'
_cod_database_code 7719908
_shelx_shelxl_version_number 2019/3
_shelx_space_group_comment
;
The symmetry employed for this shelxl refinement is uniquely defined
by the following loop, which should always be used as a source of
symmetry information in preference to the above space-group names.
They are only intended as comments.
;
_geom_details
; All esds (except the esd in the dihedral angle between two l.s. planes)
 are estimated using the full covariance matrix.  The cell esds are taken
 into account individually in the estimation of esds in distances, angles
 and torsion angles; correlations between esds in cell parameters are only
 used when they are defined by crystal symmetry.  An approximate (isotropic)
 treatment of cell esds is used for estimating esds involving l.s. planes.
;

loop_
_space_group_symop_operation_xyz
'x, y, z'
'-x, y+1/2, -z'

loop_
_atom_site_label
_atom_site_type_symbol
_atom_site_fract_x
_atom_site_fract_y
_atom_site_fract_z
_atom_site_U_iso_or_equiv
_atom_site_adp_type
_atom_site_occupancy
_atom_site_site_symmetry_order
_atom_site_calc_flag
_atom_site_refinement_flags_posn
_atom_site_refinement_flags_adp
_atom_site_refinement_flags_occupancy
_atom_site_disorder_assembly
_atom_site_disorder_group
Ni2 Ni 0.54273(8) 0.21966(4) 0.73506(8) 0.0338(2) Uani 1 1 d D . . . .
Ni1 Ni 0.77282(7) 0.45449(4) 0.75294(7) 0.0278(2) Uani 1 1 d D . . . .
Ni3 Ni 1.11219(8) 0.63122(4) 0.86767(7) 0.0288(2) Uani 1 1 d D . . . .
Cl1 Cl -0.1749(2) 0.29382(12) 0.4461(2) 0.0523(5) Uani 1 1 d . . . . .
Cl2 Cl 0.2058(3) 0.52475(12) 0.2485(2) 0.0630(6) Uani 1 1 d . . . . .
Cl3 Cl 0.5282(3) 0.88847(15) 0.9740(3) 0.0726(7) Uani 1 1 d . . . . .
Cl4 Cl 0.7426(3) 0.60818(18) 1.0828(4) 0.0915(10) Uani 1 1 d . . . . .
O1 O 0.7228(5) 0.4618(3) 0.9417(5) 0.0460(12) Uani 1 1 d D . . . .
H1A H 0.656(6) 0.443(5) 0.961(9) 0.069 Uiso 1 1 d D U . . .
H1B H 0.738(9) 0.493(4) 0.994(8) 0.069 Uiso 1 1 d D U . . .
O2 O 1.1432(4) 0.5249(2) 0.8554(5) 0.0331(10) Uani 1 1 d . . . . .
O3A O 1.066(8) 0.475(4) 0.342(7) 0.142(6) Uani 0.167(10) 1 d . . P A 1
O6A O 0.389(4) 0.817(2) 0.891(4) 0.0582(19) Uani 0.167(10) 1 d . . P A 1
O12A O 0.428(4) 0.524(2) 0.856(4) 0.045(9) Uiso 0.167(10) 1 d . . P A 1
O3B O 0.9055(16) 0.5199(8) 0.3638(14) 0.142(6) Uani 0.833(10) 1 d . . P A 2
O6B O 0.3480(7) 0.7791(4) 0.8311(7) 0.0582(19) Uani 0.833(10) 1 d . . P A 2
O12B O 0.4451(13) 0.5424(8) 0.8902(13) 0.098(4) Uiso 0.833(10) 1 d . . P A 2
O4 O 0.5971(11) 0.5611(3) 0.4667(8) 0.123(4) Uani 1 1 d G . . . .
H4A H 0.597428 0.548810 0.389082 0.185 Uiso 1 1 d G U . . .
H4B H 0.591514 0.606125 0.464593 0.185 Uiso 1 1 d G U . . .
O7 O 0.7277(4) 0.2343(2) 0.8016(4) 0.0359(10) Uani 1 1 d G . . . .
O8 O 0.6242(5) 0.5213(3) 0.7080(6) 0.0461(12) Uani 1 1 d G . . . .
H8A H 0.622428 0.542516 0.636852 0.069 Uiso 1 1 d G U . . .
H8B H 0.560104 0.537826 0.746409 0.069 Uiso 1 1 d G U . . .
O9 O 0.6205(6) 0.1917(3) 0.5619(5) 0.0510(13) Uani 1 1 d D . . . .
H9A H 0.658(10) 0.155(3) 0.534(5) 0.077 Uiso 1 1 d D U . . .
H9B H 0.638(10) 0.220(3) 0.497(5) 0.077 Uiso 1 1 d D U . . .
O10 O 0.4665(6) 0.2339(4) 0.9161(6) 0.0585(15) Uani 1 1 d D . . . .
H10A H 0.463(11) 0.273(3) 0.950(11) 0.088 Uiso 1 1 d D U . . .
H10B H 0.399(6) 0.214(5) 0.919(11) 0.088 Uiso 1 1 d D U . . .
O11 O 0.8076(7) 0.4476(3) 0.5618(5) 0.0540(14) Uani 1 1 d D . . . .
H11A H 0.831(11) 0.481(3) 0.525(6) 0.081 Uiso 1 1 d D U . . .
H11B H 0.807(12) 0.408(2) 0.532(6) 0.081 Uiso 1 1 d D U . . .
O13 O 0.3721(5) 0.2207(3) 0.6499(5) 0.0476(12) Uani 1 1 d . . . . .
O14 O 0.2077(6) 0.5266(3) 0.5429(6) 0.0551(15) Uani 1 1 d . . . . .
H14 H 0.213848 0.536826 0.467701 0.083 Uiso 1 1 calc R U . . .
O15 O 0.5347(6) 0.1124(3) 0.7761(7) 0.0542(14) Uani 1 1 d D . . . .
H15A H 0.465(5) 0.092(5) 0.786(11) 0.081 Uiso 1 1 d D U . . .
H15B H 0.593(7) 0.085(4) 0.774(12) 0.081 Uiso 1 1 d D U . . .
O16 O 1.0593(5) 0.7322(2) 0.8577(4) 0.0362(10) Uani 1 1 d . . . . .
O17 O 1.2814(5) 0.6576(3) 0.9615(5) 0.0453(12) Uani 1 1 d D . . . .
H17A H 1.336(5) 0.694(3) 0.939(7) 0.068 Uiso 1 1 d D U . . .
H17B H 1.346(4) 0.631(3) 0.992(8) 0.068 Uiso 1 1 d D U . . .
O18 O 1.2068(6) 0.6437(3) 0.6985(5) 0.0470(13) Uani 1 1 d D . . . .
H18A H 1.229(10) 0.679(3) 0.664(8) 0.070 Uiso 1 1 d D U . . .
H18B H 1.188(11) 0.612(4) 0.649(7) 0.070 Uiso 1 1 d D U . . .
O19 O 1.0399(5) 0.6132(3) 1.0501(5) 0.0409(11) Uani 1 1 d D . . . .
H19A H 0.961(3) 0.610(5) 1.057(9) 0.061 Uiso 1 1 d D U . . .
H19B H 1.071(7) 0.574(3) 1.061(10) 0.061 Uiso 1 1 d D U . . .
O20 O 0.5108(6) 0.7511(3) 0.6407(6) 0.0573(15) Uani 1 1 d . . . . .
H20 H 0.459715 0.759555 0.696440 0.086 Uiso 1 1 calc R U . . .
N1 N 0.5636(5) 0.3241(3) 0.7067(6) 0.0331(12) Uani 1 1 d . . . . .
N2 N 0.9296(5) 0.5264(3) 0.7896(5) 0.0270(11) Uani 1 1 d . . . . .
N4 N 0.1038(6) 0.3179(4) 0.5380(6) 0.0429(14) Uani 1 1 d D . . . .
H4 H 0.025(4) 0.309(5) 0.517(8) 0.051 Uiso 1 1 d D U . . .
N5 N 0.6836(5) 0.3506(3) 0.7420(5) 0.0303(11) Uani 1 1 d . . . . .
N6 N 0.9166(5) 0.3890(3) 0.8028(5) 0.0267(11) Uani 1 1 d . . . . .
N7 N 0.9434(6) 0.5998(3) 0.7949(5) 0.0283(11) Uani 1 1 d . . . . .
N8 N 0.8252(6) 0.8592(3) 0.7736(6) 0.0385(13) Uani 1 1 d D . . . .
H8 H 0.820(9) 0.903(2) 0.748(8) 0.046 Uiso 1 1 d D U . . .
C1 C 0.7281(7) 0.7489(4) 0.7343(6) 0.0373(15) Uani 1 1 d . . . . .
C2 C 0.3504(7) 0.3465(4) 0.6159(7) 0.0368(15) Uani 1 1 d . . . . .
C3 C 0.2666(7) 0.4021(4) 0.5772(7) 0.0385(15) Uani 1 1 d . . . . .
C4 C 0.1427(7) 0.3865(4) 0.5388(7) 0.0434(17) Uani 1 1 d . . . . .
H4C H 0.086372 0.422439 0.513785 0.052 Uiso 1 1 calc R U . . .
C5 C 0.1774(7) 0.2639(4) 0.5737(7) 0.0396(16) Uani 1 1 d . . . . .
C6 C 0.3090(7) 0.2759(4) 0.6159(7) 0.0380(15) Uani 1 1 d . . . . .
C7 C 0.4811(7) 0.3668(4) 0.6573(7) 0.0389(15) Uani 1 1 d . . . . .
H7 H 0.505374 0.413919 0.646830 0.047 Uiso 1 1 calc R U . . .
C8 C 0.3080(8) 0.4797(4) 0.5795(8) 0.0469(18) Uani 1 1 d . . . . .
H8C H 0.338652 0.491821 0.664521 0.056 Uiso 1 1 calc R U . . .
H8D H 0.378744 0.485883 0.522718 0.056 Uiso 1 1 calc R U . . .
C9 C 0.1207(8) 0.1921(5) 0.5727(9) 0.055(2) Uani 1 1 d . . . . .
H9C H 0.121083 0.173682 0.657671 0.082 Uiso 1 1 calc R U . . .
H9D H 0.170205 0.161457 0.520197 0.082 Uiso 1 1 calc R U . . .
H9E H 0.034061 0.194362 0.539616 0.082 Uiso 1 1 calc R U . . .
C10 C 0.8946(6) 0.3202(3) 0.8154(5) 0.0259(12) Uani 1 1 d . . . . .
C11 C 0.9917(7) 0.2733(4) 0.8533(6) 0.0336(14) Uani 1 1 d . . . . .
H11 H 0.975131 0.225110 0.861842 0.040 Uiso 1 1 calc R U . . .
C12 C 1.1119(6) 0.2999(4) 0.8775(7) 0.0343(15) Uani 1 1 d . . . . .
H12 H 1.178741 0.269312 0.900083 0.041 Uiso 1 1 calc R U . . .
C13 C 1.1350(7) 0.3729(4) 0.8685(6) 0.0316(13) Uani 1 1 d . . . . .
H13 H 1.215535 0.392017 0.887330 0.038 Uiso 1 1 calc R U . . .
C14 C 1.0315(6) 0.4156(3) 0.8299(6) 0.0253(12) Uani 1 1 d . . . . .
C15 C 0.7586(6) 0.2982(3) 0.7850(6) 0.0267(12) Uani 1 1 d . . . . .
C16 C 1.0405(6) 0.4938(3) 0.8250(6) 0.0282(13) Uani 1 1 d . . . . .
C17 C 0.8449(6) 0.6375(4) 0.7686(6) 0.0332(13) Uani 1 1 d . . . . .
H17 H 0.769121 0.614287 0.745144 0.040 Uiso 1 1 calc R U . . .
C18 C 0.8435(6) 0.7143(3) 0.7731(6) 0.0309(13) Uani 1 1 d . . . . .
C19 C 0.9523(7) 0.7561(3) 0.8159(6) 0.0305(14) Uani 1 1 d . . . . .
C20 C 0.9369(7) 0.8315(4) 0.8106(6) 0.0355(15) Uani 1 1 d . . . . .
C21 C 0.7223(8) 0.8213(4) 0.7336(7) 0.0407(17) Uani 1 1 d . . . . .
H21 H 0.647716 0.844251 0.705751 0.049 Uiso 1 1 calc R U . . .
C22 C 1.0453(8) 0.8800(4) 0.8476(7) 0.0413(16) Uani 1 1 d . . . . .
H22A H 1.089852 0.893889 0.773077 0.062 Uiso 1 1 calc R U . . .
H22B H 1.103542 0.855757 0.904971 0.062 Uiso 1 1 calc R U . . .
H22C H 1.012157 0.921373 0.888360 0.062 Uiso 1 1 calc R U . . .
C23 C 0.6084(8) 0.7081(5) 0.6893(9) 0.051(2) Uani 1 1 d . . . . .
H23 H 0.601572 0.658953 0.694154 0.062 Uiso 1 1 calc R U . . .

loop_
_atom_site_aniso_label
_atom_site_aniso_U_11
_atom_site_aniso_U_22
_atom_site_aniso_U_33
_atom_site_aniso_U_23
_atom_site_aniso_U_13
_atom_site_aniso_U_12
Ni2 0.0300(4) 0.0273(4) 0.0435(5) 0.0022(3) -0.0068(3) -0.0037(3)
Ni1 0.0251(4) 0.0210(4) 0.0369(4) 0.0002(3) -0.0055(3) 0.0022(3)
Ni3 0.0293(4) 0.0210(4) 0.0357(4) -0.0002(3) -0.0048(3) -0.0006(3)
Cl1 0.0435(10) 0.0549(11) 0.0586(11) -0.0168(9) 0.0024(8) -0.0085(8)
Cl2 0.0872(17) 0.0377(10) 0.0629(12) 0.0063(9) -0.0221(11) -0.0102(10)
Cl3 0.0675(16) 0.0649(15) 0.0866(17) -0.0045(13) 0.0225(13) -0.0008(12)
Cl4 0.0630(17) 0.087(2) 0.126(2) -0.0510(19) 0.0292(16) -0.0059(14)
O1 0.046(3) 0.047(3) 0.045(3) -0.005(3) 0.005(2) -0.003(3)
O2 0.024(2) 0.024(2) 0.051(3) -0.001(2) -0.0057(19) 0.0003(18)
O3A 0.191(16) 0.089(8) 0.149(11) 0.013(8) 0.080(12) -0.012(9)
O6A 0.043(4) 0.062(5) 0.069(5) -0.002(4) -0.009(3) -0.002(3)
O3B 0.191(16) 0.089(8) 0.149(11) 0.013(8) 0.080(12) -0.012(9)
O6B 0.043(4) 0.062(5) 0.069(5) -0.002(4) -0.009(3) -0.002(3)
O4 0.192(11) 0.093(7) 0.081(6) 0.024(5) -0.054(6) 0.016(7)
O7 0.033(2) 0.027(2) 0.047(2) 0.005(2) -0.0075(19) -0.0024(19)
O8 0.036(3) 0.033(3) 0.069(3) 0.006(3) -0.011(2) 0.008(2)
O9 0.055(3) 0.055(3) 0.043(3) -0.007(3) 0.002(2) -0.002(3)
O10 0.055(4) 0.060(4) 0.061(3) -0.004(3) 0.007(3) -0.007(3)
O11 0.081(4) 0.040(3) 0.041(3) -0.001(2) -0.003(3) 0.004(3)
O13 0.036(3) 0.039(3) 0.067(3) 0.004(3) -0.014(2) 0.000(2)
O14 0.062(4) 0.041(3) 0.061(3) -0.006(3) -0.017(3) 0.015(3)
O15 0.055(4) 0.032(3) 0.076(4) 0.006(3) 0.006(3) -0.004(2)
O16 0.036(3) 0.026(2) 0.046(2) 0.000(2) -0.010(2) 0.002(2)
O17 0.034(3) 0.049(3) 0.052(3) -0.008(2) -0.011(2) -0.008(2)
O18 0.062(4) 0.034(3) 0.045(3) -0.001(2) 0.012(2) -0.006(3)
O19 0.044(3) 0.036(3) 0.043(2) 0.002(2) 0.001(2) 0.004(2)
O20 0.052(4) 0.050(3) 0.069(4) -0.006(3) -0.011(3) 0.014(3)
N1 0.026(3) 0.028(3) 0.044(3) -0.002(2) -0.007(2) -0.004(2)
N2 0.026(3) 0.016(2) 0.039(3) 0.001(2) -0.005(2) 0.002(2)
N4 0.033(3) 0.052(4) 0.043(3) -0.004(3) -0.008(3) -0.004(3)
N5 0.025(3) 0.022(3) 0.043(3) 0.000(2) -0.005(2) -0.001(2)
N6 0.023(3) 0.025(3) 0.032(2) -0.001(2) -0.003(2) -0.003(2)
N7 0.036(3) 0.016(2) 0.033(2) 0.002(2) -0.002(2) 0.001(2)
N8 0.048(4) 0.023(3) 0.044(3) 0.002(2) -0.005(3) 0.006(3)
C1 0.040(4) 0.035(4) 0.037(3) 0.000(3) -0.004(3) 0.010(3)
C2 0.033(4) 0.041(4) 0.037(3) -0.003(3) -0.001(3) -0.001(3)
C3 0.035(4) 0.044(4) 0.037(3) -0.003(3) -0.004(3) 0.001(3)
C4 0.036(4) 0.049(4) 0.045(4) 0.002(3) -0.008(3) 0.001(3)
C5 0.035(4) 0.044(4) 0.040(3) 0.000(3) -0.004(3) -0.003(3)
C6 0.035(4) 0.042(4) 0.037(3) 0.000(3) 0.000(3) -0.004(3)
C7 0.037(4) 0.032(3) 0.048(4) 0.000(3) -0.010(3) -0.001(3)
C8 0.040(4) 0.036(4) 0.064(5) -0.006(3) -0.009(3) 0.009(3)
C9 0.036(4) 0.056(5) 0.073(5) -0.003(4) -0.004(4) -0.006(4)
C10 0.028(3) 0.024(3) 0.026(3) 0.002(2) 0.001(2) 0.001(2)
C11 0.033(3) 0.024(3) 0.043(3) 0.005(3) -0.006(3) 0.000(3)
C12 0.024(3) 0.028(3) 0.050(4) 0.008(3) -0.002(3) 0.006(3)
C13 0.027(3) 0.028(3) 0.039(3) 0.005(3) -0.008(3) 0.004(3)
C14 0.025(3) 0.021(3) 0.030(3) 0.003(2) -0.002(2) 0.005(2)
C15 0.031(3) 0.017(3) 0.033(3) -0.002(2) -0.003(2) -0.001(2)
C16 0.027(3) 0.024(3) 0.034(3) 0.000(2) -0.002(2) 0.001(2)
C17 0.032(3) 0.026(3) 0.041(3) -0.001(3) -0.007(3) 0.001(3)
C18 0.036(3) 0.022(3) 0.034(3) -0.003(3) -0.006(2) 0.006(3)
C19 0.040(4) 0.023(3) 0.028(3) 0.000(2) 0.001(2) 0.003(3)
C20 0.047(4) 0.024(3) 0.035(3) -0.001(3) 0.000(3) 0.009(3)
C21 0.045(4) 0.030(3) 0.047(4) -0.001(3) -0.003(3) 0.016(3)
C22 0.050(4) 0.024(3) 0.050(4) -0.002(3) -0.005(3) -0.003(3)
C23 0.036(4) 0.042(4) 0.075(5) -0.003(4) -0.017(4) 0.009(3)

loop_
_atom_type_symbol
_atom_type_description
_atom_type_scat_dispersion_real
_atom_type_scat_dispersion_imag
_atom_type_scat_source
C C 0.0033 0.0016 'International Tables Vol C Tables 4.2.6.8 and 6.1.1.4'
H H 0.0000 0.0000 'International Tables Vol C Tables 4.2.6.8 and 6.1.1.4'
Cl Cl 0.1484 0.1585 'International Tables Vol C Tables 4.2.6.8 and 6.1.1.4'
N N 0.0061 0.0033 'International Tables Vol C Tables 4.2.6.8 and 6.1.1.4'
Ni Ni 0.3393 1.1124 'International Tables Vol C Tables 4.2.6.8 and 6.1.1.4'
O O 0.0106 0.0060 'International Tables Vol C Tables 4.2.6.8 and 6.1.1.4'

loop_
_geom_angle_atom_site_label_1
_geom_angle_atom_site_label_2
_geom_angle_atom_site_label_3
_geom_angle
_geom_angle_site_symmetry_1
_geom_angle_site_symmetry_3
_geom_angle_publ_flag
O13 Ni2 N1 91.3(2) . . ?
O13 Ni2 O7 169.2(2) . . ?
N1 Ni2 O7 79.3(2) . . ?
O13 Ni2 O15 93.6(3) . . ?
N1 Ni2 O15 174.9(3) . . ?
O7 Ni2 O15 95.9(2) . . ?
O13 Ni2 O9 88.4(2) . . ?
N1 Ni2 O9 94.1(2) . . ?
O7 Ni2 O9 87.0(2) . . ?
O15 Ni2 O9 87.4(3) . . ?
O13 Ni2 O10 93.0(3) . . ?
N1 Ni2 O10 93.2(3) . . ?
O7 Ni2 O10 92.8(2) . . ?
O15 Ni2 O10 85.2(3) . . ?
O9 Ni2 O10 172.6(3) . . ?
N6 Ni1 O8 178.1(2) . . ?
N6 Ni1 O11 93.8(2) . . ?
O8 Ni1 O11 88.0(3) . . ?
N6 Ni1 O1 89.8(2) . . ?
O8 Ni1 O1 88.4(2) . . ?
O11 Ni1 O1 175.6(3) . . ?
N6 Ni1 N2 77.35(19) . . ?
O8 Ni1 N2 102.8(2) . . ?
O11 Ni1 N2 93.5(2) . . ?
O1 Ni1 N2 89.8(2) . . ?
N6 Ni1 N5 77.0(2) . . ?
O8 Ni1 N5 102.9(2) . . ?
O11 Ni1 N5 88.8(2) . . ?
O1 Ni1 N5 89.5(2) . . ?
N2 Ni1 N5 154.3(2) . . ?
O16 Ni3 N7 91.4(2) . . ?
O16 Ni3 O2 170.47(19) . . ?
N7 Ni3 O2 79.8(2) . . ?
O16 Ni3 O17 91.5(2) . . ?
N7 Ni3 O17 173.4(2) . . ?
O2 Ni3 O17 97.6(2) . . ?
O16 Ni3 O18 89.1(2) . . ?
N7 Ni3 O18 98.0(2) . . ?
O2 Ni3 O18 88.7(2) . . ?
O17 Ni3 O18 87.9(2) . . ?
O16 Ni3 O19 95.6(2) . . ?
N7 Ni3 O19 88.2(2) . . ?
O2 Ni3 O19 87.8(2) . . ?
O17 Ni3 O19 85.7(2) . . ?
O18 Ni3 O19 172.2(2) . . ?
Ni1 O1 H1A 117(7) . . ?
Ni1 O1 H1B 130(7) . . ?
H1A O1 H1B 107(6) . . ?
C16 O2 Ni3 109.9(4) . . ?
H4A O4 H4B 104.5 . . ?
C15 O7 Ni2 108.8(4) . . ?
Ni1 O8 H8A 119.4 . . ?
Ni1 O8 H8B 135.9 . . ?
H8A O8 H8B 104.5 . . ?
Ni2 O9 H9A 134(3) . . ?
Ni2 O9 H9B 128(3) . . ?
H9A O9 H9B 97(3) . . ?
Ni2 O10 H10A 123(9) . . ?
Ni2 O10 H10B 109(8) . . ?
H10A O10 H10B 110(7) . . ?
Ni1 O11 H11A 120(5) . . ?
Ni1 O11 H11B 116(4) . . ?
H11A O11 H11B 122(8) . . ?
C6 O13 Ni2 126.0(5) . . ?
C8 O14 H14 109.5 . . ?
Ni2 O15 H15A 121(7) . . ?
Ni2 O15 H15B 127(8) . . ?
H15A O15 H15B 112(7) . . ?
C19 O16 Ni3 126.8(4) . . ?
Ni3 O17 H17A 125(3) . . ?
Ni3 O17 H17B 131(3) . . ?
H17A O17 H17B 93(3) . . ?
Ni3 O18 H18A 129(7) . . ?
Ni3 O18 H18B 111(7) . . ?
H18A O18 H18B 113(7) . . ?
Ni3 O19 H19A 118(7) . . ?
Ni3 O19 H19B 97(7) . . ?
H19A O19 H19B 108(5) . . ?
C23 O20 H20 109.5 . . ?
C7 N1 N5 118.2(6) . . ?
C7 N1 Ni2 127.3(5) . . ?
N5 N1 Ni2 114.5(4) . . ?
C16 N2 N7 110.7(5) . . ?
C16 N2 Ni1 113.8(4) . . ?
N7 N2 Ni1 135.3(4) . . ?
C5 N4 C4 124.2(7) . . ?
C5 N4 H4 117(7) . . ?
C4 N4 H4 119(6) . . ?
C15 N5 N1 109.9(5) . . ?
C15 N5 Ni1 113.9(4) . . ?
N1 N5 Ni1 136.1(4) . . ?
C14 N6 C10 120.5(5) . . ?
C14 N6 Ni1 119.4(4) . . ?
C10 N6 Ni1 120.0(4) . . ?
C17 N7 N2 117.7(6) . . ?
C17 N7 Ni3 128.1(5) . . ?
N2 N7 Ni3 113.6(4) . . ?
C20 N8 C21 124.7(6) . . ?
C20 N8 H8 121(6) . . ?
C21 N8 H8 111(6) . . ?
C21 C1 C18 119.9(7) . . ?
C21 C1 C23 117.7(7) . . ?
C18 C1 C23 122.4(7) . . ?
C6 C2 C3 121.1(7) . . ?
C6 C2 C7 122.1(7) . . ?
C3 C2 C7 116.8(7) . . ?
C4 C3 C2 119.5(7) . . ?
C4 C3 C8 118.3(7) . . ?
C2 C3 C8 122.2(6) . . ?
N4 C4 C3 119.0(7) . . ?
N4 C4 H4C 120.5 . . ?
C3 C4 H4C 120.5 . . ?
N4 C5 C6 120.3(7) . . ?
N4 C5 C9 118.3(7) . . ?
C6 C5 C9 121.4(7) . . ?
O13 C6 C2 128.2(7) . . ?
O13 C6 C5 115.8(7) . . ?
C2 C6 C5 116.0(7) . . ?
N1 C7 C2 124.3(7) . . ?
N1 C7 H7 117.8 . . ?
C2 C7 H7 117.8 . . ?
O14 C8 C3 112.8(7) . . ?
O14 C8 H8C 109.0 . . ?
C3 C8 H8C 109.0 . . ?
O14 C8 H8D 109.0 . . ?
C3 C8 H8D 109.0 . . ?
H8C C8 H8D 107.8 . . ?
C5 C9 H9C 109.5 . . ?
C5 C9 H9D 109.5 . . ?
H9C C9 H9D 109.5 . . ?
C5 C9 H9E 109.5 . . ?
H9C C9 H9E 109.5 . . ?
H9D C9 H9E 109.5 . . ?
N6 C10 C11 121.5(6) . . ?
N6 C10 C15 114.5(5) . . ?
C11 C10 C15 124.0(6) . . ?
C12 C11 C10 118.4(6) . . ?
C12 C11 H11 120.8 . . ?
C10 C11 H11 120.8 . . ?
C11 C12 C13 120.4(6) . . ?
C11 C12 H12 119.8 . . ?
C13 C12 H12 119.8 . . ?
C14 C13 C12 116.9(6) . . ?
C14 C13 H13 121.5 . . ?
C12 C13 H13 121.5 . . ?
N6 C14 C13 122.1(6) . . ?
N6 C14 C16 115.4(5) . . ?
C13 C14 C16 122.4(6) . . ?
O7 C15 N5 127.3(6) . . ?
O7 C15 C10 118.5(5) . . ?
N5 C15 C10 114.2(5) . . ?
O2 C16 N2 125.1(6) . . ?
O2 C16 C14 120.8(6) . . ?
N2 C16 C14 114.0(6) . . ?
N7 C17 C18 124.0(6) . . ?
N7 C17 H17 118.0 . . ?
C18 C17 H17 118.0 . . ?
C1 C18 C19 119.4(6) . . ?
C1 C18 C17 117.4(6) . . ?
C19 C18 C17 123.2(6) . . ?
O16 C19 C20 117.5(6) . . ?
O16 C19 C18 126.1(6) . . ?
C20 C19 C18 116.3(6) . . ?
N8 C20 C19 119.9(7) . . ?
N8 C20 C22 119.2(6) . . ?
C19 C20 C22 120.8(7) . . ?
N8 C21 C1 119.6(7) . . ?
N8 C21 H21 120.2 . . ?
C1 C21 H21 120.2 . . ?
C20 C22 H22A 109.5 . . ?
C20 C22 H22B 109.5 . . ?
H22A C22 H22B 109.5 . . ?
C20 C22 H22C 109.5 . . ?
H22A C22 H22C 109.5 . . ?
H22B C22 H22C 109.5 . . ?
O20 C23 C1 113.8(7) . . ?
O20 C23 H23 123.1 . . ?
C1 C23 H23 123.1 . . ?

loop_
_geom_bond_atom_site_label_1
_geom_bond_atom_site_label_2
_geom_bond_distance
_geom_bond_site_symmetry_2
_geom_bond_publ_flag
Ni2 O13 1.969(5) . ?
Ni2 N1 2.003(6) . ?
Ni2 O7 2.051(5) . ?
Ni2 O15 2.070(5) . ?
Ni2 O9 2.086(5) . ?
Ni2 O10 2.106(6) . ?
Ni1 N6 2.000(5) . ?
Ni1 O8 2.041(5) . ?
Ni1 O11 2.061(5) . ?
Ni1 O1 2.076(5) . ?
Ni1 N2 2.149(5) . ?
Ni1 N5 2.169(5) . ?
Ni3 O16 1.983(5) . ?
Ni3 N7 1.990(6) . ?
Ni3 O2 2.034(5) . ?
Ni3 O17 2.058(5) . ?
Ni3 O18 2.076(5) . ?
Ni3 O19 2.113(5) . ?
Cl2 O3A 2.01(6) 1_455 ?
Cl3 O6A 2.14(4) . ?
O1 H1A 0.81(3) . ?
O1 H1B 0.82(3) . ?
O2 C16 1.254(8) . ?
O4 H4A 0.8500 . ?
O4 H4B 0.8500 . ?
O7 C15 1.261(7) . ?
O8 H8A 0.8500 . ?
O8 H8B 0.8500 . ?
O9 H9A 0.86(2) . ?
O9 H9B 0.89(2) . ?
O10 H10A 0.81(3) . ?
O10 H10B 0.80(3) . ?
O11 H11A 0.78(3) . ?
O11 H11B 0.81(3) . ?
O13 C6 1.277(9) . ?
O14 C8 1.414(9) . ?
O14 H14 0.8200 . ?
O15 H15A 0.82(3) . ?
O15 H15B 0.80(3) . ?
O16 C19 1.270(8) . ?
O17 H17A 0.92(3) . ?
O17 H17B 0.89(2) . ?
O18 H18A 0.80(3) . ?
O18 H18B 0.81(3) . ?
O19 H19A 0.83(3) . ?
O19 H19B 0.82(3) . ?
O20 C23 1.387(10) . ?
O20 H20 0.8200 . ?
N1 C7 1.279(9) . ?
N1 N5 1.388(8) . ?
N2 C16 1.352(8) . ?
N2 N7 1.392(7) . ?
N4 C5 1.323(11) . ?
N4 C4 1.354(11) . ?
N4 H4 0.86(3) . ?
N5 C15 1.330(8) . ?
N6 C14 1.321(8) . ?
N6 C10 1.324(8) . ?
N7 C17 1.272(9) . ?
N8 C20 1.324(10) . ?
N8 C21 1.346(11) . ?
N8 H8 0.87(3) . ?
C1 C21 1.366(11) . ?
C1 C18 1.418(9) . ?
C1 C23 1.530(11) . ?
C2 C6 1.398(11) . ?
C2 C3 1.416(11) . ?
C2 C7 1.470(10) . ?
C3 C4 1.374(11) . ?
C3 C8 1.525(11) . ?
C4 H4C 0.9300 . ?
C5 C6 1.448(10) . ?
C5 C9 1.477(12) . ?
C7 H7 0.9300 . ?
C8 H8C 0.9700 . ?
C8 H8D 0.9700 . ?
C9 H9C 0.9600 . ?
C9 H9D 0.9600 . ?
C9 H9E 0.9600 . ?
C10 C11 1.394(9) . ?
C10 C15 1.503(9) . ?
C11 C12 1.366(10) . ?
C11 H11 0.9300 . ?
C12 C13 1.400(10) . ?
C12 H12 0.9300 . ?
C13 C14 1.398(9) . ?
C13 H13 0.9300 . ?
C14 C16 1.478(8) . ?
C17 C18 1.448(9) . ?
C17 H17 0.9300 . ?
C18 C19 1.443(9) . ?
C19 C20 1.432(9) . ?
C20 C22 1.496(11) . ?
C21 H21 0.9300 . ?
C22 H22A 0.9600 . ?
C22 H22B 0.9600 . ?
C22 H22C 0.9600 . ?
C23 H23 0.9300 . ?

loop_
_geom_torsion_atom_site_label_1
_geom_torsion_atom_site_label_2
_geom_torsion_atom_site_label_3
_geom_torsion_atom_site_label_4
_geom_torsion
_geom_torsion_site_symmetry_1
_geom_torsion_site_symmetry_2
_geom_torsion_site_symmetry_3
_geom_torsion_site_symmetry_4
_geom_torsion_publ_flag
C7 N1 N5 C15 -176.7(6) . . . . ?
Ni2 N1 N5 C15 1.3(7) . . . . ?
C7 N1 N5 Ni1 7.2(10) . . . . ?
Ni2 N1 N5 Ni1 -174.8(4) . . . . ?
C16 N2 N7 C17 -177.4(6) . . . . ?
Ni1 N2 N7 C17 -3.1(9) . . . . ?
C16 N2 N7 Ni3 -5.7(6) . . . . ?
Ni1 N2 N7 Ni3 168.6(3) . . . . ?
C6 C2 C3 C4 -0.2(10) . . . . ?
C7 C2 C3 C4 -179.3(7) . . . . ?
C6 C2 C3 C8 178.4(7) . . . . ?
C7 C2 C3 C8 -0.7(10) . . . . ?
C5 N4 C4 C3 0.9(12) . . . . ?
C2 C3 C4 N4 -0.5(11) . . . . ?
C8 C3 C4 N4 -179.1(7) . . . . ?
C4 N4 C5 C6 -0.7(12) . . . . ?
C4 N4 C5 C9 177.6(7) . . . . ?
Ni2 O13 C6 C2 8.6(11) . . . . ?
Ni2 O13 C6 C5 -170.4(5) . . . . ?
C3 C2 C6 O13 -178.6(7) . . . . ?
C7 C2 C6 O13 0.5(12) . . . . ?
C3 C2 C6 C5 0.4(10) . . . . ?
C7 C2 C6 C5 179.4(6) . . . . ?
N4 C5 C6 O13 179.2(7) . . . . ?
C9 C5 C6 O13 0.9(11) . . . . ?
N4 C5 C6 C2 0.1(10) . . . . ?
C9 C5 C6 C2 -178.2(7) . . . . ?
N5 N1 C7 C2 -179.7(6) . . . . ?
Ni2 N1 C7 C2 2.6(11) . . . . ?
C6 C2 C7 N1 -6.5(12) . . . . ?
C3 C2 C7 N1 172.7(7) . . . . ?
C4 C3 C8 O14 1.4(11) . . . . ?
C2 C3 C8 O14 -177.2(7) . . . . ?
C14 N6 C10 C11 -2.2(9) . . . . ?
Ni1 N6 C10 C11 -178.3(5) . . . . ?
C14 N6 C10 C15 178.1(5) . . . . ?
Ni1 N6 C10 C15 2.1(7) . . . . ?
N6 C10 C11 C12 0.0(9) . . . . ?
C15 C10 C11 C12 179.6(6) . . . . ?
C10 C11 C12 C13 2.2(10) . . . . ?
C11 C12 C13 C14 -2.1(10) . . . . ?
C10 N6 C14 C13 2.3(9) . . . . ?
Ni1 N6 C14 C13 178.3(5) . . . . ?
C10 N6 C14 C16 -173.8(5) . . . . ?
Ni1 N6 C14 C16 2.2(7) . . . . ?
C12 C13 C14 N6 -0.1(10) . . . . ?
C12 C13 C14 C16 175.7(6) . . . . ?
Ni2 O7 C15 N5 5.3(8) . . . . ?
Ni2 O7 C15 C10 -174.4(4) . . . . ?
N1 N5 C15 O7 -4.7(9) . . . . ?
Ni1 N5 C15 O7 172.4(5) . . . . ?
N1 N5 C15 C10 175.0(5) . . . . ?
Ni1 N5 C15 C10 -7.9(7) . . . . ?
N6 C10 C15 O7 -176.0(6) . . . . ?
C11 C10 C15 O7 4.4(9) . . . . ?
N6 C10 C15 N5 4.2(8) . . . . ?
C11 C10 C15 N5 -175.4(6) . . . . ?
Ni3 O2 C16 N2 7.9(8) . . . . ?
Ni3 O2 C16 C14 -169.9(5) . . . . ?
N7 N2 C16 O2 -1.8(9) . . . . ?
Ni1 N2 C16 O2 -177.4(5) . . . . ?
N7 N2 C16 C14 176.2(5) . . . . ?
Ni1 N2 C16 C14 0.6(7) . . . . ?
N6 C14 C16 O2 176.3(6) . . . . ?
C13 C14 C16 O2 0.2(10) . . . . ?
N6 C14 C16 N2 -1.8(8) . . . . ?
C13 C14 C16 N2 -177.9(6) . . . . ?
N2 N7 C17 C18 178.4(6) . . . . ?
Ni3 N7 C17 C18 8.1(10) . . . . ?
C21 C1 C18 C19 2.2(10) . . . . ?
C23 C1 C18 C19 -179.2(6) . . . . ?
C21 C1 C18 C17 -178.4(6) . . . . ?
C23 C1 C18 C17 0.1(10) . . . . ?
N7 C17 C18 C1 176.6(6) . . . . ?
N7 C17 C18 C19 -4.1(10) . . . . ?
Ni3 O16 C19 C20 -176.5(4) . . . . ?
Ni3 O16 C19 C18 3.7(9) . . . . ?
C1 C18 C19 O16 177.1(6) . . . . ?
C17 C18 C19 O16 -2.2(10) . . . . ?
C1 C18 C19 C20 -2.7(9) . . . . ?
C17 C18 C19 C20 178.0(6) . . . . ?
C21 N8 C20 C19 -3.2(11) . . . . ?
C21 N8 C20 C22 177.4(7) . . . . ?
O16 C19 C20 N8 -176.7(6) . . . . ?
C18 C19 C20 N8 3.1(9) . . . . ?
O16 C19 C20 C22 2.7(10) . . . . ?
C18 C19 C20 C22 -177.5(6) . . . . ?
C20 N8 C21 C1 2.6(11) . . . . ?
C18 C1 C21 N8 -2.0(11) . . . . ?
C23 C1 C21 N8 179.4(7) . . . . ?
C21 C1 C23 O20 6.1(11) . . . . ?
C18 C1 C23 O20 -172.4(7) . . . . ?
